data_1509877
loop_
_publ_author_name
'Greene, P.D.'
'Bradley, J.N.'

_publ_section_title
;
 Relationship of Structure and Ionic Mobility in Solid M Ag4 I5
;
_journal_name_full 'Transactions of the Faraday Society'
_journal_page_first 2516
_journal_page_last 2521
_journal_paper_doi 10.1039/tf9676302516
_journal_volume 63
_journal_year 1967
_chemical_formula_sum 'Ag4 I5 Rb'
_chemical_name_systematic 'Rb Ag4 I5'
_space_group_IT_number 212
_symmetry_space_group_name_Hall 'P 4acd 2ab 3'
_symmetry_space_group_name_H-M 'P 43 3 2'
_cell_angle_alpha 90
_cell_angle_beta 90
_cell_angle_gamma 90
_cell_formula_units_Z 4
_cell_length_a 11.19
_cell_length_b 11.19
_cell_length_c 11.19
_cell_volume 1401.168
_citation_journal_id_ASTM TFSOA4
_cod_data_source_file silver3-x_153.cif
_cod_data_source_block Ag4I5Rb1
_cod_original_formula_sum 'Ag4 I5 Rb1'
_cod_database_code 1509877

loop_
_symmetry_equiv_pos_as_xyz
x,y,z
-y+3/4,x+1/4,z+3/4
-x+1/2,-y,z+1/2
y+3/4,-x+3/4,z+1/4
x+1/2,-y+1/2,-z
y+1/4,x+3/4,-z+3/4
-x,y+1/2,-z+1/2
-y+1/4,-x+1/4,-z+1/4
z,x,y
-x+3/4,z+1/4,y+3/4
-z+1/2,-x,y+1/2
x+3/4,-z+3/4,y+1/4
z+1/2,-x+1/2,-y
x+1/4,z+3/4,-y+3/4
-z,x+1/2,-y+1/2
-x+1/4,-z+1/4,-y+1/4
y,z,x
y+1/2,-z+1/2,-x
z+1/4,y+3/4,-x+3/4
-y,z+1/2,-x+1/2
-z+1/4,-y+1/4,-x+1/4
-y+1/2,-z,x+1/2
z+3/4,-y+3/4,x+1/4
-z+3/4,y+1/4,x+3/4

loop_
_atom_site_label
_atom_site_type_symbol
_atom_site_fract_x
_atom_site_fract_y
_atom_site_fract_z
_atom_site_occupancy
_atom_site_U_iso_or_equiv
Ag5 Ag+1 0.547 0.393 0.239 0.222 0.0
I1 I-1 0.464 0.464 0.464 1 0.0
I2 I-1 0.125 0.677 0.573 1 0.0
Ag2 Ag+1 0.32 0.32 0.32 0.222 0.0
Ag1 Ag+1 0.625 0.625 0.625 0.222 0.0
Ag3 Ag+1 0.125 0.3 0.95 0.222 0.0
Ag4 Ag+1 0.303 0.467 0.268 0.222 0.0
Rb1 Rb+1 0.125 0.125 0.125 1 0.0
